data_1514613
loop_
_publ_author_name
'Baniodeh, Amer'
'Anson, Christopher E.'
'Powell, Annie K.'

_publ_section_title
;
 Ringing the changes in Feiii/Ybiii cyclic coordination clusters
;
_journal_issue 12
_journal_name_full 'Chemical Science'
_journal_page_first 4354
_journal_paper_doi 10.1039/c3sc52041b
_journal_volume 4
_journal_year 2013
_chemical_formula_moiety 'C70 H91 Fe3 N4 O25 Yb2, C2 H3 N'
_chemical_formula_sum 'C72 H94 Fe3 N5 O25 Yb2'
_chemical_formula_weight 1943.15
_chemical_name_systematic
; 
 ? 
;
_space_group_IT_number 14
_symmetry_cell_setting monoclinic
_symmetry_space_group_name_Hall '-P 2ybc'
_symmetry_space_group_name_H-M 'P 1 21/c 1'
_atom_sites_solution_hydrogens geom
_atom_sites_solution_primary direct
_atom_sites_solution_secondary difmap
_audit_creation_method SHELXL-97
_cell_angle_alpha 90.00
_cell_angle_beta 108.184(8)
_cell_angle_gamma 90.00
_cell_formula_units_Z 4
_cell_length_a 19.9227(15)
_cell_length_b 19.6790(12)
_cell_length_c 22.0382(15)
_cell_measurement_reflns_used 8000
_cell_measurement_temperature 200(2)
_cell_measurement_theta_max 25.87
_cell_measurement_theta_min 2.07
_cell_volume 8208.8(10)
_computing_cell_refinement 'IPDS 2.92 (Stoe & Cie GmbH, 1999)'
_computing_data_collection 'IPDS 2.92 (Stoe & Cie GmbH, 1999)'
_computing_data_reduction 'IPDS 2.92 (Stoe & Cie GmbH, 1999)'
_computing_molecular_graphics 'Diamond 2.1 (Crystal Impact, 1998)'
_computing_publication_material 'SHELXTL 6.14 (BrukerAXS Inc., 2003)'
_computing_structure_refinement 'SHELXTL 6.14 (BrukerAXS Inc., 2003)'
_computing_structure_solution 'SHELXTL 6.14 (BrukerAXS Inc., 2003)'
_diffrn_ambient_temperature 200(2)
_diffrn_detector_area_resol_mean 6.667
_diffrn_measured_fraction_theta_full 0.997
_diffrn_measured_fraction_theta_max 0.989
_diffrn_measurement_device_type 'Stoe IPDS'
_diffrn_measurement_method 'area detector'
_diffrn_radiation_monochromator graphite
_diffrn_radiation_source 'fine-focus sealed tube'
_diffrn_radiation_type MoK\a
_diffrn_radiation_wavelength 0.71073
_diffrn_reflns_av_R_equivalents 0.0847
_diffrn_reflns_av_unetI/netI 0.0840
_diffrn_reflns_limit_h_max 24
_diffrn_reflns_limit_h_min -23
_diffrn_reflns_limit_k_max 24
_diffrn_reflns_limit_k_min -24
_diffrn_reflns_limit_l_max 27
_diffrn_reflns_limit_l_min -27
_diffrn_reflns_number 47608
_diffrn_reflns_theta_full 25.00
_diffrn_reflns_theta_max 25.96
_diffrn_reflns_theta_min 2.07
_exptl_absorpt_coefficient_mu 2.849
_exptl_absorpt_correction_T_max 0.598
_exptl_absorpt_correction_T_min 0.414
_exptl_absorpt_correction_type multi-scan
_exptl_absorpt_process_details
;
XPREP in SHELXTL 6.14 (BrukerAXS Inc., 2003)
;
_exptl_crystal_colour orange
_exptl_crystal_density_diffrn 1.572
_exptl_crystal_density_method 'not measured'
_exptl_crystal_description block
_exptl_crystal_F_000 3916
_exptl_crystal_size_max 0.32
_exptl_crystal_size_mid 0.27
_exptl_crystal_size_min 0.23
_refine_diff_density_max 0.716
_refine_diff_density_min -2.449
_refine_diff_density_rms 0.131
_refine_ls_extinction_method none
_refine_ls_goodness_of_fit_ref 0.981
_refine_ls_hydrogen_treatment mixed
_refine_ls_matrix_type full
_refine_ls_number_parameters 971
_refine_ls_number_reflns 15902
_refine_ls_number_restraints 31
_refine_ls_restrained_S_all 0.982
_refine_ls_R_factor_all 0.1091
_refine_ls_R_factor_gt 0.0547
_refine_ls_shift/su_max 0.001
_refine_ls_shift/su_mean 0.000
_refine_ls_structure_factor_coef Fsqd
_refine_ls_weighting_details 'calc w=1/[\s^2^(Fo^2^)+(0.0796P)^2^+0.0000P] where P=(Fo^2^+2Fc^2^)/3'
_refine_ls_weighting_scheme calc
_refine_ls_wR_factor_gt 0.1262
_refine_ls_wR_factor_ref 0.1534
_reflns_number_gt 9349
_reflns_number_total 15902
_reflns_threshold_expression >2sigma(I)
_cod_data_source_file c3sc52041b.txt
_cod_data_source_block ambf3yb
_cod_original_sg_symbol_H-M 'P 21/c'
_cod_database_code 1514613

loop_
_symmetry_equiv_pos_as_xyz
'x, y, z'
'-x, y+1/2, -z+1/2'
'-x, -y, -z'
'x, -y-1/2, z-1/2'

loop_
_atom_site_label
_atom_site_type_symbol
_atom_site_fract_x
_atom_site_fract_y
_atom_site_fract_z
_atom_site_U_iso_or_equiv
_atom_site_adp_type
_atom_site_occupancy
_atom_site_symmetry_multiplicity
_atom_site_calc_flag
_atom_site_refinement_flags
_atom_site_disorder_assembly
_atom_site_disorder_group
Yb1 Yb 0.15810(2) 0.07888(2) 0.211532(17) 0.05026(12) Uani 1 1 d . A .
Yb2 Yb 0.36312(2) 0.15036(2) 0.085187(16) 0.04691(11) Uani 1 1 d . C .
Fe1 Fe 0.30786(6) -0.01122(6) 0.27278(5) 0.0455(3) Uani 1 1 d . . .
Fe2 Fe 0.41501(7) 0.00719(6) 0.17209(5) 0.0466(3) Uani 1 1 d . . .
Fe3 Fe 0.20033(7) 0.18376(7) 0.10367(6) 0.0523(3) Uani 1 1 d . . .
O1 O 0.3317(3) 0.0293(3) 0.1996(3) 0.0506(14) Uani 1 1 d D . .
H1 H 0.311(5) 0.069(3) 0.190(4) 0.061 Uiso 1 1 d D . .
N1 N 0.1620(5) 0.1608(4) 0.3020(4) 0.067(2) Uani 1 1 d D . .
C1 C 0.1304(9) 0.2264(6) 0.2707(6) 0.099(5) Uani 1 1 d . A .
H1A H 0.0784 0.2215 0.2535 0.118 Uiso 1 1 calc R . .
H1B H 0.1410 0.2630 0.3030 0.118 Uiso 1 1 calc R . .
C2 C 0.1589(7) 0.2457(6) 0.2173(5) 0.078(3) Uani 1 1 d . . .
H2A H 0.1245 0.2758 0.1870 0.094 Uiso 1 1 calc R A .
H2B H 0.2034 0.2716 0.2352 0.094 Uiso 1 1 calc R . .
O2 O 0.1722(3) 0.1883(3) 0.1841(3) 0.0525(14) Uani 1 1 d . A .
C3 C 0.2368(7) 0.1731(7) 0.3403(6) 0.092(4) Uani 1 1 d . A .
H3A H 0.2387 0.1891 0.3833 0.111 Uiso 1 1 calc R . .
H3B H 0.2565 0.2093 0.3197 0.111 Uiso 1 1 calc R . .
C4 C 0.2813(6) 0.1103(6) 0.3466(4) 0.071(3) Uani 1 1 d . . .
H4A H 0.3319 0.1228 0.3627 0.085 Uiso 1 1 calc R A .
H4B H 0.2713 0.0790 0.3778 0.085 Uiso 1 1 calc R . .
O3 O 0.2670(3) 0.0773(3) 0.2869(2) 0.0492(14) Uani 1 1 d . A .
C5A C 0.1253(10) 0.1322(8) 0.3468(8) 0.066(5) Uiso 0.62 1 d PD A 1
H5A1 H 0.1037 0.1695 0.3644 0.079 Uiso 0.62 1 calc PR A 1
H5A2 H 0.1601 0.1088 0.3828 0.079 Uiso 0.62 1 calc PR A 1
C6A C 0.0682(9) 0.0821(8) 0.3108(8) 0.068(4) Uiso 0.62 1 d PD A 1
H6A H 0.0358 0.1073 0.2737 0.082 Uiso 0.62 1 calc PR A 1
C7A C 0.025(2) 0.054(2) 0.345(2) 0.19(2) Uiso 0.62 1 d PDU A 1
H7A1 H -0.0093 0.0227 0.3176 0.286 Uiso 0.62 1 calc PR A 1
H7A2 H 0.0008 0.0901 0.3601 0.286 Uiso 0.62 1 calc PR A 1
H7A3 H 0.0554 0.0285 0.3824 0.286 Uiso 0.62 1 calc PR A 1
C5B C 0.0982(16) 0.1433(12) 0.3226(19) 0.091(11) Uiso 0.38 1 d PD A 2
H5B1 H 0.0544 0.1528 0.2872 0.109 Uiso 0.38 1 calc PR A 2
H5B2 H 0.0980 0.1718 0.3595 0.109 Uiso 0.38 1 calc PR A 2
C6B C 0.1001(17) 0.0686(13) 0.3409(13) 0.089(10) Uiso 0.38 1 d PD A 2
H6B H 0.1443 0.0608 0.3773 0.106 Uiso 0.38 1 calc PR A 2
C7B C 0.0417(16) 0.0473(14) 0.3611(15) 0.063(8) Uiso 0.38 1 d PDU A 2
H7B1 H 0.0468 -0.0011 0.3722 0.095 Uiso 0.38 1 calc PR A 2
H7B2 H -0.0024 0.0545 0.3263 0.095 Uiso 0.38 1 calc PR A 2
H7B3 H 0.0409 0.0737 0.3985 0.095 Uiso 0.38 1 calc PR A 2
O4 O 0.1068(4) 0.0298(4) 0.2837(3) 0.073(2) Uani 1 1 d D . .
H4 H 0.130(5) -0.008(4) 0.315(4) 0.088 Uiso 1 1 d D B 1
N2 N 0.3270(5) 0.1079(5) -0.0292(3) 0.064(2) Uani 1 1 d D . .
C8 C 0.2660(6) 0.1511(6) -0.0663(4) 0.071(3) Uani 1 1 d . C .
H8A H 0.2443 0.1311 -0.1092 0.085 Uiso 1 1 calc R . .
H8B H 0.2832 0.1972 -0.0719 0.085 Uiso 1 1 calc R . .
C9 C 0.2108(5) 0.1563(6) -0.0319(4) 0.064(3) Uani 1 1 d . . .
H9A H 0.1809 0.1968 -0.0474 0.077 Uiso 1 1 calc R C .
H9B H 0.1800 0.1157 -0.0416 0.077 Uiso 1 1 calc R . .
O5 O 0.2435(3) 0.1613(3) 0.0348(2) 0.0505(14) Uani 1 1 d . C .
C10 C 0.3053(8) 0.0365(6) -0.0295(4) 0.092(4) Uani 1 1 d . C .
H10A H 0.3086 0.0146 -0.0689 0.110 Uiso 1 1 calc R . .
H10B H 0.2552 0.0351 -0.0309 0.110 Uiso 1 1 calc R . .
C11 C 0.3483(7) -0.0038(5) 0.0270(4) 0.074(3) Uani 1 1 d . . .
H11A H 0.3237 -0.0468 0.0297 0.088 Uiso 1 1 calc R C .
H11B H 0.3947 -0.0152 0.0218 0.088 Uiso 1 1 calc R . .
O6 O 0.3586(3) 0.0344(3) 0.0836(2) 0.0490(13) Uani 1 1 d . C .
C12A C 0.3900(8) 0.1032(10) -0.0532(8) 0.048(4) Uiso 0.50 1 d PD C 1
H12A H 0.4141 0.0590 -0.0406 0.058 Uiso 0.50 1 calc PR C 1
H12B H 0.3744 0.1063 -0.1004 0.058 Uiso 0.50 1 calc PR C 1
C13A C 0.4398(9) 0.1605(9) -0.0247(6) 0.047(4) Uiso 0.50 1 d PD C 1
H13A H 0.4130 0.2041 -0.0348 0.056 Uiso 0.50 1 calc PR C 1
C14A C 0.5016(16) 0.165(2) -0.0477(16) 0.117(16) Uiso 0.50 1 d PDU C 1
H14A H 0.5304 0.2046 -0.0278 0.175 Uiso 0.50 1 calc PR C 1
H14B H 0.4856 0.1710 -0.0942 0.175 Uiso 0.50 1 calc PR C 1
H14C H 0.5299 0.1238 -0.0364 0.175 Uiso 0.50 1 calc PR C 1
C12B C 0.3825(9) 0.1348(14) -0.0590(9) 0.073(6) Uiso 0.50 1 d PD C 2
H12C H 0.3756 0.1115 -0.1004 0.088 Uiso 0.50 1 calc PR C 2
H12D H 0.3743 0.1839 -0.0678 0.088 Uiso 0.50 1 calc PR C 2
C13B C 0.4569(11) 0.1246(13) -0.0180(8) 0.077(6) Uiso 0.50 1 d PD C 2
H13B H 0.4644 0.0743 -0.0141 0.093 Uiso 0.50 1 calc PR C 2
C14B C 0.5138(14) 0.1518(17) -0.0400(12) 0.076(9) Uiso 0.50 1 d PDU C 2
H14D H 0.5594 0.1436 -0.0075 0.115 Uiso 0.50 1 calc PR C 2
H14E H 0.5070 0.2008 -0.0474 0.115 Uiso 0.50 1 calc PR C 2
H14F H 0.5130 0.1293 -0.0799 0.115 Uiso 0.50 1 calc PR C 2
O7 O 0.4618(4) 0.1495(4) 0.0471(3) 0.0627(17) Uani 1 1 d D . .
H7 H 0.495(4) 0.111(4) 0.061(4) 0.075 Uiso 1 1 d D D 1
N3 N 0.0811(4) -0.0075(5) 0.1310(4) 0.073(2) Uani 1 1 d D . .
C15 C 0.0964(8) 0.0006(8) 0.0716(5) 0.109(5) Uani 1 1 d . A .
H15A H 0.0601 0.0307 0.0434 0.131 Uiso 1 1 calc R . .
H15B H 0.0920 -0.0444 0.0505 0.131 Uiso 1 1 calc R . .
C16 C 0.1685(7) 0.0294(6) 0.0771(5) 0.078(3) Uani 1 1 d . . .
H16A H 0.2048 -0.0063 0.0926 0.093 Uiso 1 1 calc R A .
H16B H 0.1694 0.0443 0.0344 0.093 Uiso 1 1 calc R . .
O8 O 0.1846(3) 0.0854(3) 0.1198(2) 0.0557(15) Uani 1 1 d . A .
C17 C 0.0971(6) -0.0760(5) 0.1613(5) 0.067(3) Uani 1 1 d . A .
H17A H 0.0758 -0.1115 0.1293 0.080 Uiso 1 1 calc R . .
H17B H 0.0762 -0.0799 0.1964 0.080 Uiso 1 1 calc R . .
C18 C 0.1765(5) -0.0867(5) 0.1873(5) 0.066(3) Uani 1 1 d . . .
H18A H 0.1872 -0.1266 0.2161 0.079 Uiso 1 1 calc R A .
H18B H 0.1960 -0.0951 0.1518 0.079 Uiso 1 1 calc R . .
O9 O 0.2075(3) -0.0270(3) 0.2215(3) 0.0501(14) Uani 1 1 d . A .
C19A C 0.0040(9) 0.0053(9) 0.1284(12) 0.077(6) Uiso 0.62 1 d PD A 1
H19A H -0.0279 -0.0232 0.0946 0.092 Uiso 0.62 1 calc PR A 1
H19B H -0.0023 -0.0078 0.1697 0.092 Uiso 0.62 1 calc PR A 1
C20A C -0.0151(10) 0.0792(9) 0.1150(9) 0.080(5) Uiso 0.62 1 d PD A 1
H20A H -0.0124 0.0909 0.0717 0.096 Uiso 0.62 1 calc PR A 1
C21A C -0.0895(11) 0.0939(13) 0.1168(14) 0.111(9) Uiso 0.62 1 d PD A 1
H21A H -0.0966 0.1432 0.1171 0.167 Uiso 0.62 1 calc PR A 1
H21B H -0.0957 0.0739 0.1554 0.167 Uiso 0.62 1 calc PR A 1
H21C H -0.1240 0.0742 0.0790 0.167 Uiso 0.62 1 calc PR A 1
C19B C 0.0032(12) 0.0126(18) 0.106(2) 0.118(19) Uiso 0.38 1 d PD A 2
H19C H -0.0072 0.0341 0.0632 0.142 Uiso 0.38 1 calc PR A 2
H19D H -0.0271 -0.0281 0.1016 0.142 Uiso 0.38 1 calc PR A 2
C20B C -0.0111(17) 0.0613(16) 0.152(2) 0.128(15) Uiso 0.38 1 d PD A 2
H20B H 0.0029 0.0358 0.1931 0.153 Uiso 0.38 1 calc PR A 2
C21B C -0.0865(17) 0.083(2) 0.143(3) 0.132(19) Uiso 0.38 1 d PD A 2
H21D H -0.0879 0.1322 0.1497 0.198 Uiso 0.38 1 calc PR A 2
H21E H -0.1039 0.0593 0.1745 0.198 Uiso 0.38 1 calc PR A 2
H21F H -0.1164 0.0715 0.1000 0.198 Uiso 0.38 1 calc PR A 2
O10 O 0.0393(3) 0.1183(5) 0.1636(4) 0.081(2) Uani 1 1 d D . .
H10 H 0.028(7) 0.159(4) 0.134(5) 0.097 Uiso 1 1 d D E 1
N4 N 0.4364(5) 0.2404(4) 0.1620(4) 0.068(2) Uani 1 1 d . . .
C22 C 0.3927(6) 0.2640(6) 0.2017(5) 0.073(3) Uani 1 1 d . C .
H22A H 0.3645 0.3037 0.1805 0.088 Uiso 1 1 calc R . .
H22B H 0.4246 0.2794 0.2435 0.088 Uiso 1 1 calc R . .
C23 C 0.3434(6) 0.2110(6) 0.2129(4) 0.071(3) Uani 1 1 d . . .
H23A H 0.3710 0.1763 0.2430 0.085 Uiso 1 1 calc R C .
H23B H 0.3102 0.2325 0.2325 0.085 Uiso 1 1 calc R . .
O11 O 0.3040(3) 0.1788(3) 0.1533(2) 0.0541(15) Uani 1 1 d . C .
C24 C 0.5035(6) 0.2078(6) 0.2003(5) 0.069(3) Uani 1 1 d . C .
H24A H 0.5274 0.2376 0.2368 0.083 Uiso 1 1 calc R . .
H24B H 0.5350 0.2034 0.1735 0.083 Uiso 1 1 calc R . .
C25 C 0.4931(5) 0.1394(5) 0.2249(4) 0.065(3) Uani 1 1 d . . .
H25A H 0.5385 0.1144 0.2390 0.078 Uiso 1 1 calc R C .
H25B H 0.4751 0.1439 0.2618 0.078 Uiso 1 1 calc R . .
O12 O 0.4430(3) 0.1035(3) 0.1739(2) 0.0493(14) Uani 1 1 d . C .
C26 C 0.4536(8) 0.2958(6) 0.1230(6) 0.086(4) Uani 1 1 d . C .
H26A H 0.4706 0.3357 0.1510 0.103 Uiso 1 1 calc R . .
H26B H 0.4929 0.2803 0.1079 0.103 Uiso 1 1 calc R . .
C27 C 0.3954(9) 0.3176(6) 0.0677(7) 0.097(4) Uani 1 1 d . . .
H27A H 0.3647 0.3478 0.0843 0.116 Uiso 1 1 calc R C .
C28 C 0.4178(9) 0.3590(6) 0.0194(6) 0.098(4) Uani 1 1 d . C .
H28A H 0.3759 0.3720 -0.0159 0.147 Uiso 1 1 calc R . .
H28B H 0.4493 0.3318 0.0027 0.147 Uiso 1 1 calc R . .
H28C H 0.4426 0.4000 0.0400 0.147 Uiso 1 1 calc R . .
O13 O 0.3526(4) 0.2595(3) 0.0388(3) 0.0689(19) Uani 1 1 d D C .
H13 H 0.309(4) 0.282(5) 0.023(5) 0.083 Uiso 1 1 d D . .
O14 O 0.3399(4) -0.1040(3) 0.2468(3) 0.0565(15) Uani 1 1 d . . .
O15 O 0.3848(3) -0.0933(3) 0.1642(3) 0.0545(15) Uani 1 1 d . . .
C29 C 0.3566(5) -0.1259(5) 0.1984(4) 0.054(2) Uani 1 1 d . . .
C30 C 0.3405(5) -0.2009(5) 0.1837(4) 0.054(2) Uani 1 1 d . . .
C31 C 0.3575(6) -0.2312(6) 0.1334(5) 0.074(3) Uani 1 1 d . . .
H31A H 0.3776 -0.2047 0.1074 0.089 Uiso 1 1 calc R . .
C32 C 0.3450(8) -0.3007(7) 0.1209(8) 0.100(4) Uani 1 1 d . . .
H32A H 0.3555 -0.3215 0.0861 0.120 Uiso 1 1 calc R . .
C33 C 0.3165(8) -0.3395(6) 0.1611(8) 0.096(4) Uani 1 1 d . . .
H33A H 0.3089 -0.3868 0.1537 0.115 Uiso 1 1 calc R . .
C34 C 0.2995(7) -0.3095(6) 0.2109(7) 0.087(4) Uani 1 1 d . . .
H34A H 0.2796 -0.3356 0.2373 0.104 Uiso 1 1 calc R . .
C35 C 0.3118(5) -0.2400(5) 0.2220(5) 0.064(3) Uani 1 1 d . . .
H35A H 0.3004 -0.2191 0.2563 0.076 Uiso 1 1 calc R . .
O16 O 0.4072(3) 0.0096(3) 0.3329(3) 0.0529(15) Uani 1 1 d . . .
O17 O 0.4736(3) -0.0074(3) 0.2673(3) 0.0531(14) Uani 1 1 d . . .
C36 C 0.4662(5) 0.0053(4) 0.3211(4) 0.048(2) Uani 1 1 d . . .
C37 C 0.5324(5) 0.0161(4) 0.3760(4) 0.0473(19) Uani 1 1 d . . .
C38 C 0.5975(5) 0.0020(5) 0.3685(4) 0.058(2) Uani 1 1 d . . .
H38A H 0.5998 -0.0131 0.3283 0.069 Uiso 1 1 calc R . .
C39 C 0.6599(5) 0.0098(6) 0.4192(4) 0.067(3) Uani 1 1 d . . .
H39A H 0.7040 0.0000 0.4131 0.080 Uiso 1 1 calc R . .
C40 C 0.6578(6) 0.0316(6) 0.4783(5) 0.070(3) Uani 1 1 d . . .
H40A H 0.7003 0.0361 0.5129 0.084 Uiso 1 1 calc R . .
C41 C 0.5919(6) 0.0473(6) 0.4867(4) 0.068(3) Uani 1 1 d . . .
H41A H 0.5897 0.0631 0.5268 0.082 Uiso 1 1 calc R . .
C42 C 0.5299(5) 0.0392(5) 0.4352(4) 0.058(2) Uani 1 1 d . . .
H42A H 0.4855 0.0495 0.4406 0.069 Uiso 1 1 calc R . .
O18 O 0.2936(4) -0.0590(3) 0.3497(3) 0.0605(16) Uani 1 1 d . . .
O19 O 0.1842(4) -0.0646(5) 0.3597(4) 0.085(2) Uani 1 1 d D . .
C43 C 0.2450(6) -0.0900(6) 0.3654(5) 0.065(3) Uani 1 1 d . . .
C44 C 0.2633(6) -0.1602(6) 0.3923(5) 0.070(3) Uani 1 1 d . . .
C45 C 0.3237(8) -0.1924(7) 0.3886(5) 0.084(4) Uani 1 1 d . . .
H45A H 0.3542 -0.1694 0.3698 0.101 Uiso 1 1 calc R . .
C46 C 0.3406(10) -0.2589(8) 0.4123(7) 0.110(5) Uani 1 1 d . . .
H46A H 0.3816 -0.2809 0.4086 0.132 Uiso 1 1 calc R . .
C47 C 0.2967(12) -0.2923(8) 0.4415(9) 0.134(7) Uani 1 1 d . . .
H47A H 0.3068 -0.3377 0.4561 0.160 Uiso 1 1 calc R . .
C48 C 0.2375(10) -0.2582(9) 0.4491(8) 0.118(5) Uani 1 1 d . . .
H48A H 0.2090 -0.2796 0.4709 0.142 Uiso 1 1 calc R . .
C49 C 0.2208(7) -0.1921(8) 0.4240(6) 0.093(4) Uani 1 1 d . . .
H49A H 0.1807 -0.1691 0.4287 0.112 Uiso 1 1 calc R . .
O20 O 0.5036(4) -0.0218(4) 0.1513(3) 0.0668(18) Uani 1 1 d . . .
O21 O 0.5526(5) 0.0576(5) 0.1042(5) 0.109(3) Uani 1 1 d D . .
C50 C 0.5565(6) 0.0128(6) 0.1445(5) 0.071(3) Uani 1 1 d . . .
C51 C 0.6294(5) -0.0065(5) 0.1883(5) 0.060(2) Uani 1 1 d . . .
C52 C 0.6885(8) 0.0343(6) 0.1873(7) 0.086(4) Uani 1 1 d . . .
H52A H 0.6825 0.0738 0.1614 0.103 Uiso 1 1 calc R . .
C53 C 0.7572(8) 0.0134(10) 0.2268(9) 0.115(5) Uani 1 1 d . . .
H53A H 0.7979 0.0387 0.2270 0.138 Uiso 1 1 calc R . .
C54 C 0.7637(9) -0.0432(10) 0.2641(9) 0.124(6) Uani 1 1 d . . .
H54A H 0.8096 -0.0565 0.2896 0.149 Uiso 1 1 calc R . .
C55 C 0.7085(8) -0.0810(8) 0.2665(7) 0.096(4) Uani 1 1 d . . .
H55A H 0.7154 -0.1194 0.2938 0.115 Uiso 1 1 calc R . .
C56 C 0.6400(7) -0.0625(6) 0.2279(5) 0.071(3) Uani 1 1 d . . .
H56A H 0.6006 -0.0891 0.2291 0.085 Uiso 1 1 calc R . .
O22 O 0.1015(4) 0.1902(4) 0.0356(3) 0.076(2) Uani 1 1 d . . .
O23 O 0.0237(5) 0.2209(5) 0.0852(4) 0.101(3) Uani 1 1 d D . .
C57 C 0.0413(6) 0.2145(6) 0.0359(5) 0.072(3) Uani 1 1 d . . .
C58 C -0.0086(6) 0.2375(6) -0.0274(5) 0.069(3) Uani 1 1 d . . .
C59 C -0.0785(7) 0.2534(10) -0.0314(7) 0.122(6) Uani 1 1 d . . .
H59A H -0.0942 0.2500 0.0050 0.146 Uiso 1 1 calc R . .
C60 C -0.1242(9) 0.2744(12) -0.0900(8) 0.146(8) Uani 1 1 d . . .
H60A H -0.1711 0.2868 -0.0926 0.175 Uiso 1 1 calc R . .
C61 C -0.1046(8) 0.2777(9) -0.1432(7) 0.110(5) Uani 1 1 d . . .
H61A H -0.1369 0.2932 -0.1822 0.132 Uiso 1 1 calc R . .
C62 C -0.0374(7) 0.2583(8) -0.1404(6) 0.101(5) Uani 1 1 d . . .
H62A H -0.0236 0.2592 -0.1779 0.121 Uiso 1 1 calc R . .
C63 C 0.0116(6) 0.2368(6) -0.0811(5) 0.075(3) Uani 1 1 d . . .
H63A H 0.0577 0.2223 -0.0791 0.090 Uiso 1 1 calc R . .
O24 O 0.2004(4) 0.2877(4) 0.0973(3) 0.072(2) Uani 1 1 d . . .
O25 O 0.2307(5) 0.3191(4) 0.0104(4) 0.095(3) Uani 1 1 d . . .
C64 C 0.1996(6) 0.3290(5) 0.0514(5) 0.068(3) Uani 1 1 d . . .
C65 C 0.1587(6) 0.3935(5) 0.0487(4) 0.063(3) Uani 1 1 d . . .
C66 C 0.1708(6) 0.4487(6) 0.0141(6) 0.078(3) Uani 1 1 d . . .
H66A H 0.2035 0.4438 -0.0091 0.094 Uiso 1 1 calc R . .
C67 C 0.1370(8) 0.5102(7) 0.0121(7) 0.098(4) Uani 1 1 d . . .
H67A H 0.1460 0.5471 -0.0121 0.117 Uiso 1 1 calc R . .
C68 C 0.0913(13) 0.5164(9) 0.0452(9) 0.155(9) Uani 1 1 d . . .
H68A H 0.0695 0.5592 0.0462 0.186 Uiso 1 1 calc R . .
C69 C 0.0744(14) 0.4604(12) 0.0794(11) 0.194(13) Uani 1 1 d . . .
H69A H 0.0390 0.4642 0.0997 0.233 Uiso 1 1 calc R . .
C70 C 0.1118(10) 0.4000(8) 0.0817(8) 0.127(7) Uani 1 1 d . . .
H70A H 0.1044 0.3630 0.1066 0.153 Uiso 1 1 calc R . .
N81 N 0.0647(10) 0.1010(11) -0.2354(11) 0.160(7) Uani 1 1 d . . .
C81 C 0.0204(13) 0.1271(11) -0.2736(14) 0.133(7) Uani 1 1 d . . .
C82 C -0.0336(12) 0.1609(12) -0.3216(13) 0.174(9) Uani 1 1 d . . .
H82A H -0.0549 0.1294 -0.3568 0.261 Uiso 1 1 calc R . .
H82B H -0.0135 0.1998 -0.3377 0.261 Uiso 1 1 calc R . .
H82C H -0.0700 0.1769 -0.3036 0.261 Uiso 1 1 calc R . .

loop_
_atom_site_aniso_label
_atom_site_aniso_U_11
_atom_site_aniso_U_22
_atom_site_aniso_U_33
_atom_site_aniso_U_23
_atom_site_aniso_U_13
_atom_site_aniso_U_12
Yb1 0.0406(2) 0.0646(3) 0.04342(19) 0.00138(17) 0.00990(15) 0.00263(18)
Yb2 0.0501(2) 0.0505(2) 0.04044(18) 0.00203(16) 0.01450(15) 0.00467(17)
Fe1 0.0387(7) 0.0529(7) 0.0406(6) 0.0003(5) 0.0060(5) -0.0025(5)
Fe2 0.0444(7) 0.0528(7) 0.0393(5) 0.0019(5) 0.0082(5) 0.0033(5)
Fe3 0.0491(8) 0.0634(8) 0.0437(6) 0.0067(6) 0.0136(5) 0.0133(6)
O1 0.050(4) 0.052(4) 0.045(3) 0.004(3) 0.008(3) 0.001(3)
N1 0.076(6) 0.074(6) 0.060(5) 0.003(4) 0.034(5) 0.012(5)
C1 0.154(14) 0.066(7) 0.093(8) 0.004(6) 0.063(9) 0.034(8)
C2 0.111(10) 0.064(7) 0.068(6) -0.004(5) 0.039(7) 0.028(6)
O2 0.058(4) 0.051(3) 0.053(3) 0.001(3) 0.023(3) 0.005(3)
C3 0.075(8) 0.115(10) 0.079(7) -0.051(7) 0.012(6) -0.006(7)
C4 0.072(7) 0.071(7) 0.047(5) -0.017(5) -0.014(5) 0.004(5)
O3 0.033(3) 0.061(4) 0.041(3) -0.010(3) -0.007(2) -0.003(3)
O4 0.082(5) 0.087(5) 0.068(4) 0.007(4) 0.048(4) -0.001(4)
N2 0.065(5) 0.088(6) 0.039(4) 0.008(4) 0.015(4) 0.020(5)
C8 0.076(7) 0.098(8) 0.033(4) 0.005(5) 0.009(4) 0.023(6)
C9 0.052(6) 0.099(8) 0.034(4) 0.000(4) 0.003(4) 0.021(5)
O5 0.043(3) 0.071(4) 0.036(3) 0.003(3) 0.010(2) 0.010(3)
C10 0.137(12) 0.066(7) 0.041(5) -0.016(5) -0.017(6) 0.016(7)
C11 0.101(9) 0.059(6) 0.043(5) -0.014(4) -0.002(5) 0.016(6)
O6 0.058(4) 0.043(3) 0.042(3) -0.009(2) 0.010(3) 0.000(3)
O7 0.061(4) 0.079(5) 0.058(4) 0.005(3) 0.033(3) 0.005(3)
N3 0.039(4) 0.109(7) 0.058(5) -0.001(5) -0.003(4) -0.013(5)
C15 0.121(12) 0.140(13) 0.049(6) -0.025(7) 0.001(7) -0.063(10)
C16 0.097(9) 0.084(8) 0.062(6) -0.035(6) 0.039(6) -0.024(7)
O8 0.063(4) 0.071(4) 0.037(3) -0.002(3) 0.023(3) -0.002(3)
C17 0.056(6) 0.071(7) 0.063(6) -0.011(5) 0.003(5) -0.027(5)
C18 0.053(6) 0.059(6) 0.072(6) -0.016(5) 0.000(5) -0.013(5)
O9 0.046(3) 0.046(3) 0.051(3) -0.010(3) 0.005(3) -0.001(3)
O10 0.028(3) 0.113(6) 0.090(5) 0.011(5) 0.003(3) 0.020(4)
N4 0.074(6) 0.067(5) 0.062(5) 0.000(4) 0.021(4) -0.014(4)
C22 0.086(8) 0.075(7) 0.060(5) -0.039(5) 0.025(6) -0.015(6)
C23 0.067(7) 0.107(9) 0.042(4) -0.025(5) 0.024(5) -0.010(6)
O11 0.047(4) 0.080(4) 0.039(3) -0.009(3) 0.019(3) 0.006(3)
C24 0.051(6) 0.077(7) 0.067(6) -0.010(5) 0.001(5) -0.022(5)
C25 0.049(6) 0.076(7) 0.053(5) -0.003(5) -0.008(4) -0.008(5)
O12 0.039(3) 0.061(4) 0.040(3) 0.006(3) 0.001(2) 0.005(3)
C26 0.112(11) 0.054(6) 0.098(8) -0.003(6) 0.042(8) -0.035(6)
C27 0.131(13) 0.061(7) 0.095(9) 0.015(7) 0.030(9) -0.014(8)
C28 0.151(14) 0.063(7) 0.096(9) 0.012(6) 0.059(9) -0.014(8)
O13 0.095(6) 0.044(4) 0.071(4) 0.016(3) 0.030(4) 0.009(4)
O14 0.059(4) 0.053(4) 0.055(3) 0.005(3) 0.014(3) 0.002(3)
O15 0.059(4) 0.053(4) 0.051(3) 0.003(3) 0.015(3) 0.000(3)
C29 0.050(5) 0.058(5) 0.047(5) 0.000(4) 0.006(4) 0.006(4)
C30 0.044(5) 0.052(5) 0.056(5) -0.001(4) 0.001(4) 0.005(4)
C31 0.079(8) 0.063(7) 0.080(7) -0.002(5) 0.025(6) 0.006(6)
C32 0.094(11) 0.070(8) 0.136(12) -0.032(8) 0.038(9) -0.002(7)
C33 0.084(10) 0.058(7) 0.134(12) -0.018(8) 0.017(9) 0.008(6)
C34 0.070(8) 0.058(7) 0.116(10) 0.017(7) 0.006(7) -0.001(6)
C35 0.054(6) 0.056(6) 0.070(6) 0.006(5) 0.004(5) 0.006(5)
O16 0.038(3) 0.076(4) 0.041(3) -0.002(3) 0.006(2) -0.003(3)
O17 0.040(3) 0.069(4) 0.045(3) 0.004(3) 0.006(3) 0.005(3)
C36 0.049(5) 0.048(5) 0.043(4) 0.005(4) 0.006(4) -0.002(4)
C37 0.043(5) 0.049(5) 0.042(4) 0.002(4) 0.003(4) -0.005(4)
C38 0.050(6) 0.077(7) 0.043(4) 0.003(4) 0.011(4) -0.004(5)
C39 0.036(5) 0.102(8) 0.052(5) 0.004(5) -0.002(4) -0.004(5)
C40 0.049(6) 0.088(8) 0.056(5) -0.008(5) -0.007(4) -0.009(5)
C41 0.056(6) 0.087(7) 0.048(5) -0.015(5) -0.002(4) -0.009(5)
C42 0.043(5) 0.073(6) 0.049(5) -0.005(4) 0.005(4) -0.007(5)
O18 0.058(4) 0.072(4) 0.048(3) 0.008(3) 0.012(3) -0.011(3)
O19 0.061(5) 0.111(7) 0.087(5) 0.027(5) 0.026(4) 0.002(4)
C43 0.068(7) 0.071(7) 0.058(5) 0.010(5) 0.021(5) -0.009(5)
C44 0.064(7) 0.087(8) 0.058(5) 0.007(5) 0.017(5) -0.017(6)
C45 0.097(10) 0.094(9) 0.063(6) 0.018(6) 0.027(6) 0.008(7)
C46 0.138(14) 0.096(10) 0.101(10) 0.039(8) 0.045(10) 0.032(9)
C47 0.18(2) 0.083(11) 0.150(15) 0.047(10) 0.063(15) 0.012(11)
C48 0.112(13) 0.107(12) 0.136(13) 0.044(10) 0.041(11) -0.011(10)
C49 0.068(8) 0.120(11) 0.090(8) 0.034(8) 0.022(7) -0.009(7)
O20 0.064(5) 0.070(4) 0.072(4) 0.000(3) 0.028(4) 0.010(4)
O21 0.098(7) 0.115(7) 0.143(8) 0.071(6) 0.081(6) 0.048(6)
C50 0.076(8) 0.068(7) 0.085(7) 0.012(6) 0.050(6) 0.016(6)
C51 0.051(6) 0.060(6) 0.077(6) -0.012(5) 0.032(5) 0.004(5)
C52 0.095(10) 0.070(7) 0.110(9) -0.025(7) 0.057(8) -0.016(7)
C53 0.057(9) 0.136(14) 0.157(15) -0.034(12) 0.039(9) -0.028(9)
C54 0.070(10) 0.140(15) 0.154(15) 0.033(13) 0.023(10) 0.012(10)
C55 0.074(9) 0.122(11) 0.092(8) 0.016(8) 0.024(7) 0.020(8)
C56 0.074(8) 0.076(7) 0.065(6) 0.009(5) 0.025(6) 0.010(6)
O22 0.049(4) 0.115(6) 0.056(4) 0.003(4) 0.003(3) 0.022(4)
O23 0.076(6) 0.155(9) 0.071(5) 0.019(5) 0.024(4) 0.052(6)
C57 0.052(6) 0.098(8) 0.056(5) 0.010(5) 0.001(5) 0.018(6)
C58 0.051(6) 0.072(7) 0.072(6) 0.013(5) 0.003(5) 0.009(5)
C59 0.051(7) 0.215(19) 0.088(8) 0.030(10) 0.004(6) 0.058(10)
C60 0.072(10) 0.24(2) 0.104(11) 0.025(13) 0.001(9) 0.067(13)
C61 0.070(9) 0.142(13) 0.094(9) 0.040(9) -0.009(7) 0.024(9)
C62 0.061(8) 0.141(13) 0.086(8) 0.043(8) 0.001(6) -0.010(8)
C63 0.048(6) 0.091(8) 0.075(7) 0.018(6) 0.003(5) -0.003(6)
O24 0.093(6) 0.063(4) 0.060(4) 0.009(3) 0.025(4) 0.014(4)
O25 0.130(8) 0.087(6) 0.090(5) 0.027(5) 0.064(6) 0.042(5)
C64 0.077(8) 0.056(6) 0.071(6) 0.007(5) 0.021(6) 0.012(5)
C65 0.065(7) 0.071(7) 0.048(5) 0.006(5) 0.012(5) 0.014(5)
C66 0.064(7) 0.069(7) 0.095(8) 0.000(6) 0.013(6) 0.004(6)
C67 0.099(11) 0.071(8) 0.114(10) 0.023(7) 0.019(9) 0.030(7)
C68 0.23(2) 0.112(13) 0.132(14) 0.034(11) 0.066(15) 0.115(15)
C69 0.26(3) 0.18(2) 0.20(2) 0.103(18) 0.16(2) 0.17(2)
C70 0.173(17) 0.106(11) 0.132(12) 0.058(10) 0.089(13) 0.078(11)
N81 0.101(13) 0.156(17) 0.23(2) 0.014(14) 0.057(14) -0.037(12)
C81 0.093(15) 0.113(14) 0.20(2) 0.022(14) 0.057(15) -0.017(12)
C82 0.118(18) 0.16(2) 0.24(3) 0.021(19) 0.044(19) -0.046(15)

loop_
_atom_type_symbol
_atom_type_description
_atom_type_scat_dispersion_real
_atom_type_scat_dispersion_imag
_atom_type_scat_source
C C 0.0033 0.0016 'International Tables Vol C Tables 4.2.6.8 and 6.1.1.4'
H H 0.0000 0.0000 'International Tables Vol C Tables 4.2.6.8 and 6.1.1.4'
N N 0.0061 0.0033 'International Tables Vol C Tables 4.2.6.8 and 6.1.1.4'
O O 0.0106 0.0060 'International Tables Vol C Tables 4.2.6.8 and 6.1.1.4'
Fe Fe 0.3463 0.8444 'International Tables Vol C Tables 4.2.6.8 and 6.1.1.4'
Yb Yb -0.3850 5.5486 'International Tables Vol C Tables 4.2.6.8 and 6.1.1.4'

loop_
_geom_angle_atom_site_label_1
_geom_angle_atom_site_label_2
_geom_angle_atom_site_label_3
_geom_angle
O8 Yb1 O2 67.9(2)
O8 Yb1 O3 102.6(2)
O2 Yb1 O3 92.2(2)
O8 Yb1 O9 85.6(2)
O2 Yb1 O9 143.4(2)
O3 Yb1 O9 68.6(2)
O8 Yb1 O4 155.0(3)
O2 Yb1 O4 133.2(2)
O3 Yb1 O4 91.0(3)
O9 Yb1 O4 79.9(2)
O8 Yb1 O10 93.5(3)
O2 Yb1 O10 76.3(3)
O3 Yb1 O10 155.1(3)
O9 Yb1 O10 132.3(3)
O4 Yb1 O10 81.6(3)
O8 Yb1 N1 135.3(3)
O2 Yb1 N1 68.5(2)
O3 Yb1 N1 69.5(3)
O9 Yb1 N1 126.5(2)
O4 Yb1 N1 69.1(3)
O10 Yb1 N1 85.7(3)
O8 Yb1 N3 71.1(3)
O2 Yb1 N3 122.3(3)
O3 Yb1 N3 135.6(3)
O9 Yb1 N3 67.2(3)
O4 Yb1 N3 84.5(3)
O10 Yb1 N3 67.5(3)
N1 Yb1 N3 145.0(3)
O11 Yb2 O6 103.4(2)
O11 Yb2 O12 84.2(2)
O6 Yb2 O12 67.9(2)
O11 Yb2 O5 67.7(2)
O6 Yb2 O5 93.2(2)
O12 Yb2 O5 141.9(2)
O11 Yb2 O13 93.9(2)
O6 Yb2 O13 154.8(2)
O12 Yb2 O13 132.8(3)
O5 Yb2 O13 76.5(3)
O11 Yb2 O7 154.8(2)
O6 Yb2 O7 91.2(2)
O12 Yb2 O7 82.4(2)
O5 Yb2 O7 132.7(2)
O13 Yb2 O7 79.9(3)
O11 Yb2 N2 134.4(2)
O6 Yb2 N2 70.1(2)
O12 Yb2 N2 128.4(2)
O5 Yb2 N2 67.8(2)
O13 Yb2 N2 84.8(3)
O7 Yb2 N2 69.8(3)
O11 Yb2 N4 72.3(3)
O6 Yb2 N4 135.3(2)
O12 Yb2 N4 67.4(3)
O5 Yb2 N4 122.9(3)
O13 Yb2 N4 67.3(3)
O7 Yb2 N4 82.8(3)
N2 Yb2 N4 144.0(3)
O1 Fe1 O3 89.3(2)
O1 Fe1 O9 93.1(2)
O3 Fe1 O9 80.7(2)
O1 Fe1 O18 173.6(3)
O3 Fe1 O18 96.0(3)
O9 Fe1 O18 91.3(3)
O1 Fe1 O16 91.0(2)
O3 Fe1 O16 94.8(2)
O9 Fe1 O16 173.8(2)
O18 Fe1 O16 84.9(2)
O1 Fe1 O14 87.5(2)
O3 Fe1 O14 172.5(2)
O9 Fe1 O14 92.7(2)
O18 Fe1 O14 87.7(3)
O16 Fe1 O14 92.1(3)
O12 Fe2 O1 92.4(2)
O12 Fe2 O6 80.3(2)
O1 Fe2 O6 88.3(2)
O12 Fe2 O20 90.8(3)
O1 Fe2 O20 174.4(3)
O6 Fe2 O20 96.8(3)
O12 Fe2 O15 176.5(2)
O1 Fe2 O15 89.2(3)
O6 Fe2 O15 96.6(2)
O20 Fe2 O15 87.9(3)
O12 Fe2 O17 92.6(2)
O1 Fe2 O17 89.0(2)
O6 Fe2 O17 172.3(2)
O20 Fe2 O17 86.3(3)
O15 Fe2 O17 90.6(2)
O8 Fe3 O5 92.8(2)
O8 Fe3 O11 92.7(3)
O5 Fe3 O11 78.0(2)
O8 Fe3 O2 77.7(2)
O5 Fe3 O2 166.3(2)
O11 Fe3 O2 92.5(2)
O8 Fe3 O24 167.5(3)
O5 Fe3 O24 99.1(3)
O11 Fe3 O24 93.6(3)
O2 Fe3 O24 91.2(3)
O8 Fe3 O22 91.2(3)
O5 Fe3 O22 90.0(3)
O11 Fe3 O22 167.6(3)
O2 Fe3 O22 99.8(3)
O24 Fe3 O22 84.8(3)
Fe2 O1 Fe1 126.5(3)
Fe2 O1 H1 120(6)
Fe1 O1 H1 110(6)
C3 N1 C1 108.8(11)
C3 N1 C5A 107.1(11)
C1 N1 C5A 113.7(11)
C3 N1 C5B 130.8(18)
C1 N1 C5B 93.6(15)
C3 N1 Yb1 109.1(6)
C1 N1 Yb1 106.1(6)
C5A N1 Yb1 111.9(7)
C5B N1 Yb1 105.5(13)
C2 C1 N1 111.7(9)
C2 C1 H1A 109.3
N1 C1 H1A 109.3
C2 C1 H1B 109.3
N1 C1 H1B 109.3
H1A C1 H1B 107.9
O2 C2 C1 112.3(9)
O2 C2 H2A 109.1
C1 C2 H2A 109.1
O2 C2 H2B 109.1
C1 C2 H2B 109.1
H2A C2 H2B 107.9
C2 O2 Fe3 129.6(6)
C2 O2 Yb1 123.9(5)
Fe3 O2 Yb1 106.4(2)
N1 C3 C4 112.2(9)
N1 C3 H3A 109.2
C4 C3 H3A 109.2
N1 C3 H3B 109.2
C4 C3 H3B 109.2
H3A C3 H3B 107.9
O3 C4 C3 110.5(8)
O3 C4 H4A 109.6
C3 C4 H4A 109.6
O3 C4 H4B 109.6
C3 C4 H4B 109.6
H4A C4 H4B 108.1
C4 O3 Fe1 125.1(5)
C4 O3 Yb1 122.7(6)
Fe1 O3 Yb1 104.0(2)
N1 C5A C6A 109.7(12)
N1 C5A H5A1 109.7
C6A C5A H5A1 109.7
N1 C5A H5A2 109.7
C6A C5A H5A2 109.7
H5A1 C5A H5A2 108.2
C7A C6A O4 113.9(19)
C7A C6A C5A 117(2)
O4 C6A C5A 104.8(12)
C7A C6A H6A 107.0
O4 C6A H6A 107.0
C5A C6A H6A 107.0
C6A C7A H7A1 109.5
C6A C7A H7A2 109.5
H7A1 C7A H7A2 109.5
C6A C7A H7A3 109.5
H7A1 C7A H7A3 109.5
H7A2 C7A H7A3 109.5
N1 C5B C6B 110.2(19)
N1 C5B H5B1 109.6
C6B C5B H5B1 109.6
N1 C5B H5B2 109.6
C6B C5B H5B2 109.6
H5B1 C5B H5B2 108.1
C7B C6B O4 114(2)
C7B C6B C5B 114(2)
O4 C6B C5B 105.5(18)
C7B C6B H6B 107.7
O4 C6B H6B 107.7
C5B C6B H6B 107.7
C6B C7B H7B1 109.5
C6B C7B H7B2 109.5
H7B1 C7B H7B2 109.5
C6B C7B H7B3 109.5
H7B1 C7B H7B3 109.5
H7B2 C7B H7B3 109.5
C6A O4 Yb1 111.6(7)
C6B O4 Yb1 121.7(11)
C6A O4 H4 114(6)
Yb1 O4 H4 124(6)
C10 N2 C8 110.6(9)
C10 N2 C12A 102.4(11)
C8 N2 C12A 117.8(10)
C10 N2 C12B 125.0(13)
C8 N2 C12B 98.1(11)
C10 N2 Yb2 108.1(5)
C8 N2 Yb2 106.6(5)
C12A N2 Yb2 111.1(7)
C12B N2 Yb2 107.0(9)
N2 C8 C9 110.8(7)
N2 C8 H8A 109.5
C9 C8 H8A 109.5
N2 C8 H8B 109.5
C9 C8 H8B 109.5
H8A C8 H8B 108.1
O5 C9 C8 110.6(8)
O5 C9 H9A 109.5
C8 C9 H9A 109.5
O5 C9 H9B 109.5
C8 C9 H9B 109.5
H9A C9 H9B 108.1
C9 O5 Fe3 129.2(5)
C9 O5 Yb2 124.5(5)
Fe3 O5 Yb2 106.2(2)
N2 C10 C11 114.3(9)
N2 C10 H10A 108.7
C11 C10 H10A 108.7
N2 C10 H10B 108.7
C11 C10 H10B 108.7
H10A C10 H10B 107.6
O6 C11 C10 109.8(8)
O6 C11 H11A 109.7
C10 C11 H11A 109.7
O6 C11 H11B 109.7
C10 C11 H11B 109.7
H11A C11 H11B 108.2
C11 O6 Fe2 127.0(5)
C11 O6 Yb2 122.5(5)
Fe2 O6 Yb2 104.2(2)
C13A C12A N2 108.7(12)
C13A C12A H12A 110.0
N2 C12A H12A 110.0
C13A C12A H12B 110.0
N2 C12A H12B 110.0
H12A C12A H12B 108.3
C14A C13A C12A 114.8(18)
C14A C13A O7 111.6(18)
C12A C13A O7 105.4(11)
C14A C13A H13A 108.3
C12A C13A H13A 108.3
O7 C13A H13A 108.3
C13A C14A H14A 109.5
C13A C14A H14B 109.5
H14A C14A H14B 109.5
C13A C14A H14C 109.5
H14A C14A H14C 109.5
H14B C14A H14C 109.5
C13B C12B N2 113.8(14)
C13B C12B H12C 108.8
N2 C12B H12C 108.8
C13B C12B H12D 108.8
N2 C12B H12D 108.8
H12C C12B H12D 107.7
C14B C13B C12B 118.4(19)
C14B C13B O7 111.9(16)
C12B C13B O7 107.1(15)
C14B C13B H13B 106.2
C12B C13B H13B 106.2
O7 C13B H13B 106.2
C13B C14B H14D 109.5
C13B C14B H14E 109.5
H14D C14B H14E 109.5
C13B C14B H14F 109.5
H14D C14B H14F 109.5
H14E C14B H14F 109.5
C13B O7 Yb2 122.1(9)
C13A O7 Yb2 111.6(7)
C13A O7 H7 113(5)
Yb2 O7 H7 116(6)
C15 N3 C17 115.4(11)
C15 N3 C19B 97(2)
C17 N3 C19B 116.6(19)
C15 N3 C19A 116.1(13)
C17 N3 C19A 103.7(10)
C15 N3 Yb1 107.5(7)
C17 N3 Yb1 106.8(5)
C19B N3 Yb1 113.4(12)
C19A N3 Yb1 106.8(9)
N3 C15 C16 115.7(9)
N3 C15 H15A 108.4
C16 C15 H15A 108.4
N3 C15 H15B 108.4
C16 C15 H15B 108.4
H15A C15 H15B 107.4
O8 C16 C15 110.9(9)
O8 C16 H16A 109.5
C15 C16 H16A 109.5
O8 C16 H16B 109.5
C15 C16 H16B 109.5
H16A C16 H16B 108.1
C16 O8 Fe3 130.2(6)
C16 O8 Yb1 119.0(6)
Fe3 O8 Yb1 107.9(3)
N3 C17 C18 110.3(8)
N3 C17 H17A 109.6
C18 C17 H17A 109.6
N3 C17 H17B 109.6
C18 C17 H17B 109.6
H17A C17 H17B 108.1
O9 C18 C17 108.3(8)
O9 C18 H18A 110.0
C17 C18 H18A 110.0
O9 C18 H18B 110.0
C17 C18 H18B 110.0
H18A C18 H18B 108.4
C18 O9 Fe1 128.4(6)
C18 O9 Yb1 126.6(6)
Fe1 O9 Yb1 103.8(2)
C20A C19A N3 110.7(15)
C20A C19A H19A 109.5
N3 C19A H19A 109.5
C20A C19A H19B 109.5
N3 C19A H19B 109.5
H19A C19A H19B 108.1
O10 C20A C19A 106.0(14)
O10 C20A C21A 112.4(15)
C19A C20A C21A 111.5(17)
O10 C20A H20A 108.9
C19A C20A H20A 108.9
C21A C20A H20A 108.9
C20A C21A H21A 109.5
C20A C21A H21B 109.5
H21A C21A H21B 109.5
C20A C21A H21C 109.5
H21A C21A H21C 109.5
H21B C21A H21C 109.5
C20B C19B N3 108(2)
C20B C19B H19C 110.1
N3 C19B H19C 110.1
C20B C19B H19D 110.1
N3 C19B H19D 110.1
H19C C19B H19D 108.4
O10 C20B C19B 110(2)
O10 C20B C21B 114(2)
C19B C20B C21B 119(3)
O10 C20B H20B 103.8
C19B C20B H20B 103.8
C21B C20B H20B 103.8
C20B C21B H21D 109.5
C20B C21B H21E 109.5
H21D C21B H21E 109.5
C20B C21B H21F 109.5
H21D C21B H21F 109.5
H21E C21B H21F 109.5
C20B O10 Yb1 110.9(16)
C20A O10 Yb1 123.3(9)
C20B O10 H10 119(8)
Yb1 O10 H10 122(7)
C24 N4 C22 112.9(8)
C24 N4 C26 108.3(9)
C22 N4 C26 113.0(9)
C24 N4 Yb2 107.6(6)
C22 N4 Yb2 106.6(6)
C26 N4 Yb2 108.1(6)
N4 C22 C23 114.3(8)
N4 C22 H22A 108.7
C23 C22 H22A 108.7
N4 C22 H22B 108.7
C23 C22 H22B 108.7
H22A C22 H22B 107.6
O11 C23 C22 110.5(7)
O11 C23 H23A 109.6
C22 C23 H23A 109.6
O11 C23 H23B 109.6
C22 C23 H23B 109.6
H23A C23 H23B 108.1
C23 O11 Fe3 130.1(6)
C23 O11 Yb2 117.8(5)
Fe3 O11 Yb2 108.1(2)
N4 C24 C25 113.2(8)
N4 C24 H24A 108.9
C25 C24 H24A 108.9
N4 C24 H24B 108.9
C25 C24 H24B 108.9
H24A C24 H24B 107.8
O12 C25 C24 107.5(7)
O12 C25 H25A 110.2
C24 C25 H25A 110.2
O12 C25 H25B 110.2
C24 C25 H25B 110.2
H25A C25 H25B 108.5
C25 O12 Fe2 127.8(5)
C25 O12 Yb2 126.7(5)
Fe2 O12 Yb2 104.6(2)
C27 C26 N4 115.5(11)
C27 C26 H26A 108.4
N4 C26 H26A 108.4
C27 C26 H26B 108.4
N4 C26 H26B 108.4
H26A C26 H26B 107.5
O13 C27 C26 109.8(10)
O13 C27 C28 112.2(11)
C26 C27 C28 114.5(13)
O13 C27 H27A 106.6
C26 C27 H27A 106.6
C28 C27 H27A 106.6
C27 C28 H28A 109.5
C27 C28 H28B 109.5
H28A C28 H28B 109.5
C27 C28 H28C 109.5
H28A C28 H28C 109.5
H28B C28 H28C 109.5
C27 O13 Yb2 124.5(7)
C27 O13 H13 98(7)
Yb2 O13 H13 123(7)
C29 O14 Fe1 134.9(6)
C29 O15 Fe2 128.1(6)
O15 C29 O14 127.6(9)
O15 C29 C30 118.2(8)
O14 C29 C30 114.2(8)
C31 C30 C35 119.7(9)
C31 C30 C29 119.9(9)
C35 C30 C29 120.4(8)
C30 C31 C32 120.1(12)
C30 C31 H31A 119.9
C32 C31 H31A 119.9
C31 C32 C33 119.0(13)
C31 C32 H32A 120.5
C33 C32 H32A 120.5
C34 C33 C32 121.0(12)
C34 C33 H33A 119.5
C32 C33 H33A 119.5
C33 C34 C35 118.9(13)
C33 C34 H34A 120.5
C35 C34 H34A 120.5
C30 C35 C34 121.3(11)
C30 C35 H35A 119.3
C34 C35 H35A 119.3
C36 O16 Fe1 128.1(5)
C36 O17 Fe2 136.5(6)
O17 C36 O16 125.8(8)
O17 C36 C37 116.8(8)
O16 C36 C37 117.3(7)
C38 C37 C42 118.9(8)
C38 C37 C36 119.8(8)
C42 C37 C36 121.3(8)
C37 C38 C39 121.0(9)
C37 C38 H38A 119.5
C39 C38 H38A 119.5
C40 C39 C38 120.5(9)
C40 C39 H39A 119.7
C38 C39 H39A 119.7
C39 C40 C41 119.4(9)
C39 C40 H40A 120.3
C41 C40 H40A 120.3
C42 C41 C40 119.2(9)
C42 C41 H41A 120.4
C40 C41 H41A 120.4
C37 C42 C41 121.0(9)
C37 C42 H42A 119.5
C41 C42 H42A 119.5
C43 O18 Fe1 139.4(6)
O19 C43 O18 124.1(10)
O19 C43 C44 120.2(9)
O18 C43 C44 115.8(10)
C45 C44 C49 119.7(12)
C45 C44 C43 120.3(10)
C49 C44 C43 119.9(11)
C44 C45 C46 120.9(13)
C44 C45 H45A 119.6
C46 C45 H45A 119.6
C47 C46 C45 119.6(15)
C47 C46 H46A 120.2
C45 C46 H46A 120.2
C46 C47 C48 119.8(14)
C46 C47 H47A 120.1
C48 C47 H47A 120.1
C49 C48 C47 119.6(14)
C49 C48 H48A 120.2
C47 C48 H48A 120.2
C44 C49 C48 120.1(14)
C44 C49 H49A 119.9
C48 C49 H49A 119.9
C50 O20 Fe2 131.8(6)
O21 C50 O20 125.7(12)
O21 C50 C51 117.8(10)
O20 C50 C51 116.4(9)
C56 C51 C52 119.5(11)
C56 C51 C50 121.8(9)
C52 C51 C50 118.6(10)
C51 C52 C53 117.7(13)
C51 C52 H52A 121.2
C53 C52 H52A 121.2
C54 C53 C52 119.5(14)
C54 C53 H53A 120.2
C52 C53 H53A 120.2
C55 C54 C53 123.4(16)
C55 C54 H54A 118.3
C53 C54 H54A 118.3
C54 C55 C56 118.9(15)
C54 C55 H55A 120.6
C56 C55 H55A 120.6
C51 C56 C55 121.0(12)
C51 C56 H56A 119.5
C55 C56 H56A 119.5
C57 O22 Fe3 133.7(7)
O23 C57 O22 123.8(9)
O23 C57 C58 119.4(10)
O22 C57 C58 116.8(9)
C63 C58 C59 120.2(10)
C63 C58 C57 120.7(10)
C59 C58 C57 118.8(11)
C60 C59 C58 118.4(14)
C60 C59 H59A 120.8
C58 C59 H59A 120.8
C61 C60 C59 122.6(14)
C61 C60 H60A 118.7
C59 C60 H60A 118.7
C60 C61 C62 119.3(12)
C60 C61 H61A 120.3
C62 C61 H61A 120.3
C61 C62 C63 120.1(13)
C61 C62 H62A 120.0
C63 C62 H62A 120.0
C58 C63 C62 119.1(11)
C58 C63 H63A 120.4
C62 C63 H63A 120.4
C64 O24 Fe3 132.8(6)
O25 C64 O24 125.1(10)
O25 C64 C65 119.1(9)
O24 C64 C65 115.8(9)
C70 C65 C66 119.2(11)
C70 C65 C64 121.0(10)
C66 C65 C64 119.8(10)
C67 C66 C65 122.4(12)
C67 C66 H66A 118.8
C65 C66 H66A 118.8
C68 C67 C66 118.1(14)
C68 C67 H67A 121.0
C66 C67 H67A 121.0
C67 C68 C69 121.8(14)
C67 C68 H68A 119.1
C69 C68 H68A 119.1
C70 C69 C68 117.7(16)
C70 C69 H69A 121.1
C68 C69 H69A 121.1
C65 C70 C69 120.6(14)
C65 C70 H70A 119.7
C69 C70 H70A 119.7
N81 C81 C82 179(2)
C81 C82 H82A 109.5
C81 C82 H82B 109.5
H82A C82 H82B 109.5
C81 C82 H82C 109.5
H82A C82 H82C 109.5
H82B C82 H82C 109.5

loop_
_geom_bond_atom_site_label_1
_geom_bond_atom_site_label_2
_geom_bond_distance
Yb1 O8 2.247(5)
Yb1 O2 2.278(6)
Yb1 O3 2.284(5)
Yb1 O9 2.286(6)
Yb1 O4 2.350(6)
Yb1 O10 2.400(6)
Yb1 N1 2.546(8)
Yb1 N3 2.588(9)
Yb2 O11 2.249(5)
Yb2 O6 2.284(5)
Yb2 O12 2.295(5)
Yb2 O5 2.303(6)
Yb2 O13 2.359(6)
Yb2 O7 2.366(6)
Yb2 N2 2.538(7)
Yb2 N4 2.568(9)
Fe1 O1 1.986(6)
Fe1 O3 1.987(6)
Fe1 O9 1.990(6)
Fe1 O18 2.034(6)
Fe1 O16 2.050(6)
Fe1 O14 2.073(6)
Fe2 O12 1.972(6)
Fe2 O1 1.984(6)
Fe2 O6 1.995(6)
Fe2 O20 2.039(7)
Fe2 O15 2.059(6)
Fe2 O17 2.078(6)
Fe3 O8 2.010(7)
Fe3 O5 2.014(5)
Fe3 O11 2.016(6)
Fe3 O2 2.020(5)
Fe3 O24 2.050(7)
Fe3 O22 2.075(7)
O1 H1 0.88(4)
N1 C3 1.485(15)
N1 C1 1.506(14)
N1 C5A 1.508(15)
N1 C5B 1.52(2)
C1 C2 1.505(16)
C1 H1A 0.9900
C1 H1B 0.9900
C2 O2 1.416(11)
C2 H2A 0.9900
C2 H2B 0.9900
C3 C4 1.502(17)
C3 H3A 0.9900
C3 H3B 0.9900
C4 O3 1.415(10)
C4 H4A 0.9900
C4 H4B 0.9900
C5A C6A 1.526(19)
C5A H5A1 0.9900
C5A H5A2 0.9900
C6A C7A 1.42(2)
C6A O4 1.516(16)
C6A H6A 1.0000
C7A H7A1 0.9800
C7A H7A2 0.9800
C7A H7A3 0.9800
C5B C6B 1.52(2)
C5B H5B1 0.9900
C5B H5B2 0.9900
C6B C7B 1.43(3)
C6B O4 1.52(2)
C6B H6B 1.0000
C7B H7B1 0.9800
C7B H7B2 0.9800
C7B H7B3 0.9800
O4 H4 1.02(3)
N2 C10 1.470(15)
N2 C8 1.500(12)
N2 C12A 1.508(15)
N2 C12B 1.544(17)
C8 C9 1.521(14)
C8 H8A 0.9900
C8 H8B 0.9900
C9 O5 1.414(10)
C9 H9A 0.9900
C9 H9B 0.9900
C10 C11 1.499(14)
C10 H10A 0.9900
C10 H10B 0.9900
C11 O6 1.417(10)
C11 H11A 0.9900
C11 H11B 0.9900
C12A C13A 1.504(18)
C12A H12A 0.9900
C12A H12B 0.9900
C13A C14A 1.47(2)
C13A O7 1.520(14)
C13A H13A 1.0000
C14A H14A 0.9800
C14A H14B 0.9800
C14A H14C 0.9800
C12B C13B 1.49(2)
C12B H12C 0.9900
C12B H12D 0.9900
C13B C14B 1.47(2)
C13B O7 1.490(17)
C13B H13B 1.0000
C14B H14D 0.9800
C14B H14E 0.9800
C14B H14F 0.9800
O7 H7 1.00(3)
N3 C15 1.444(14)
N3 C17 1.492(14)
N3 C19B 1.53(2)
N3 C19A 1.539(18)
C15 C16 1.514(17)
C15 H15A 0.9900
C15 H15B 0.9900
C16 O8 1.419(11)
C16 H16A 0.9900
C16 H16B 0.9900
C17 C18 1.520(14)
C17 H17A 0.9900
C17 H17B 0.9900
C18 O9 1.428(10)
C18 H18A 0.9900
C18 H18B 0.9900
C19A C20A 1.51(2)
C19A H19A 0.9900
C19A H19B 0.9900
C20A O10 1.479(19)
C20A C21A 1.52(2)
C20A H20A 1.0000
C21A H21A 0.9800
C21A H21B 0.9800
C21A H21C 0.9800
C19B C20B 1.49(3)
C19B H19C 0.9900
C19B H19D 0.9900
C20B O10 1.47(2)
C20B C21B 1.52(3)
C20B H20B 1.0000
C21B H21D 0.9800
C21B H21E 0.9800
C21B H21F 0.9800
O10 H10 1.01(3)
N4 C24 1.486(14)
N4 C22 1.488(13)
N4 C26 1.493(13)
C22 C23 1.505(15)
C22 H22A 0.9900
C22 H22B 0.9900
C23 O11 1.449(10)
C23 H23A 0.9900
C23 H23B 0.9900
C24 C25 1.491(14)
C24 H24A 0.9900
C24 H24B 0.9900
C25 O12 1.435(10)
C25 H25A 0.9900
C25 H25B 0.9900
C26 C27 1.460(19)
C26 H26A 0.9900
C26 H26B 0.9900
C27 O13 1.451(15)
C27 C28 1.513(16)
C27 H27A 1.0000
C28 H28A 0.9800
C28 H28B 0.9800
C28 H28C 0.9800
O13 H13 0.94(4)
O14 C29 1.286(10)
O15 C29 1.249(11)
C29 C30 1.523(13)
C30 C31 1.390(14)
C30 C35 1.391(14)
C31 C32 1.403(16)
C31 H31A 0.9500
C32 C33 1.42(2)
C32 H32A 0.9500
C33 C34 1.378(19)
C33 H33A 0.9500
C34 C35 1.397(15)
C34 H34A 0.9500
C35 H35A 0.9500
O16 C36 1.282(11)
O17 C36 1.267(10)
C36 C37 1.500(11)
C37 C38 1.386(13)
C37 C42 1.398(12)
C38 C39 1.395(12)
C38 H38A 0.9500
C39 C40 1.383(14)
C39 H39A 0.9500
C40 C41 1.418(15)
C40 H40A 0.9500
C41 C42 1.402(13)
C41 H41A 0.9500
C42 H42A 0.9500
O18 C43 1.280(12)
O19 C43 1.279(13)
C43 C44 1.503(15)
C44 C45 1.386(17)
C44 C49 1.403(15)
C45 C46 1.411(18)
C45 H45A 0.9500
C46 C47 1.40(2)
C46 H46A 0.9500
C47 C48 1.41(2)
C47 H47A 0.9500
C48 C49 1.41(2)
C48 H48A 0.9500
C49 H49A 0.9500
O20 C50 1.301(13)
O21 C50 1.237(12)
C50 C51 1.519(15)
C51 C56 1.381(14)
C51 C52 1.431(15)
C52 C53 1.43(2)
C52 H52A 0.9500
C53 C54 1.37(2)
C53 H53A 0.9500
C54 C55 1.34(2)
C54 H54A 0.9500
C55 C56 1.412(17)
C55 H55A 0.9500
C56 H56A 0.9500
O22 C57 1.292(12)
O23 C57 1.248(12)
C57 C58 1.509(14)
C58 C63 1.365(15)
C58 C59 1.402(16)
C59 C60 1.389(19)
C59 H59A 0.9500
C60 C61 1.35(2)
C60 H60A 0.9500
C61 C62 1.374(19)
C61 H61A 0.9500
C62 C63 1.430(15)
C62 H62A 0.9500
C63 H63A 0.9500
O24 C64 1.296(12)
O25 C64 1.260(13)
C64 C65 1.500(14)
C65 C70 1.357(17)
C65 C66 1.391(15)
C66 C67 1.379(17)
C66 H66A 0.9500
C67 C68 1.34(2)
C67 H67A 0.9500
C68 C69 1.43(3)
C68 H68A 0.9500
C69 C70 1.40(2)
C69 H69A 0.9500
C70 H70A 0.9500
N81 C81 1.13(3)
C81 C82 1.42(3)
C82 H82A 0.9800
C82 H82B 0.9800
C82 H82C 0.9800

loop_
_geom_hbond_atom_site_label_D
_geom_hbond_atom_site_label_H
_geom_hbond_atom_site_label_A
_geom_hbond_distance_DH
_geom_hbond_distance_HA
_geom_hbond_distance_DA
_geom_hbond_angle_DHA
O1 H1 O11 0.88(4) 2.29(6) 3.106(9) 153(9)
O4 H4 O19 1.02(3) 1.65(3) 2.650(11) 165(10)
O7 H7 O21 1.00(3) 1.62(3) 2.590(11) 164(9)
O10 H10 O23 1.01(3) 1.61(3) 2.611(12) 170(11)
O13 H13 O25 0.94(4) 1.67(5) 2.592(12) 167(10)
